data_1553947
loop_
_publ_author_name
'Yue, Qiang'
'Xiao, Zhen'
'Ran, Ziyao'
'Yuan, Songdong'
'Zhang, Qian'
'Li, Dong'

_publ_section_title
;
 Copper-catalyzed \a-C--H amidation of simple ethers through
 C(sp3)--H/N--H cross dehydrogenative coupling
;
_journal_issue 6
_journal_name_full 'Organic Chemistry Frontiers'
_journal_page_first 967
_journal_paper_doi 10.1039/C7QO01003F
_journal_volume 5
_journal_year 2018
_chemical_formula_moiety 'C16 H18 N2 O2'
_chemical_formula_sum 'C16 H18 N2 O2'
_chemical_formula_weight 270.32
_chemical_name_systematic N-(8-quinolyl)-N-(2-tetrahydrofuranyl)propionamide
_space_group_crystal_system monoclinic
_space_group_IT_number 14
_space_group_name_Hall '-P 2yn'
_space_group_name_H-M_alt 'P 1 21/n 1'
_atom_sites_solution_hydrogens geom
_atom_sites_solution_primary direct
_audit_creation_date 2017-04-09
_audit_creation_method
;
Olex2 1.2
(compiled 2017.03.28 svn.r3405 for OlexSys, GUI svn.r5335)
;
_audit_update_record
;
2017-07-28 deposited with the CCDC.
2017-12-22 downloaded from the CCDC.
;
_cell_angle_alpha 90
_cell_angle_beta 92.577(3)
_cell_angle_gamma 90
_cell_formula_units_Z 4
_cell_length_a 9.5527(3)
_cell_length_b 12.3620(5)
_cell_length_c 12.0679(5)
_cell_measurement_reflns_used 1685
_cell_measurement_temperature 293(2)
_cell_measurement_theta_max 70.2470
_cell_measurement_theta_min 3.6620
_cell_volume 1423.66(9)
_computing_cell_refinement 'CrysAlisPro 1.171.39.7b (Rigaku OD, 2015)'
_computing_data_collection 'CrysAlisPro 1.171.39.7b (Rigaku OD, 2015)'
_computing_data_reduction 'CrysAlisPro 1.171.39.7b (Rigaku OD, 2015)'
_computing_molecular_graphics 'Olex2 (Dolomanov et al., 2009)'
_computing_publication_material 'Olex2 (Dolomanov et al., 2009)'
_computing_structure_refinement 'ShelXL (Sheldrick, 2015)'
_computing_structure_solution 'ShelXS (Sheldrick, 2008)'
_diffrn_ambient_temperature 293(2)
_diffrn_detector 'CCD plate'
_diffrn_detector_area_resol_mean 16.2312
_diffrn_detector_type Eos
_diffrn_measured_fraction_theta_full 1.000
_diffrn_measured_fraction_theta_max 1.000
_diffrn_measurement_details
;
List of Runs (angles in degrees, time in seconds):

  # Type    Start    End  Width  t~exp~   \w     \q     \k     \f   Frames
#--------------------------------------------------------------------------
  1  \w      4.00  36.00   1.00    1.50    --  -33.50  19.00-180.00   32
  2  \w    -67.00 -41.00   1.00    1.50    --  -33.50 178.00-120.00   26
  3  \w    -69.00 -30.00   1.00    1.50    --  -33.50  19.00-180.00   39
  4  \w   -101.00 -75.00   1.00    1.50    --  -33.50 178.00-120.00   26
  5  \w    -35.00   7.00   1.00    1.50    --  -33.50  37.00-120.00   42
  6  \w     69.00  99.00   1.00    1.50    --   36.47  57.00 120.00   30
  7  \w     42.00  68.00   1.00    1.50    --   36.47 -99.00  30.00   26
  8  \w     26.00  59.00   1.00    1.50    --   36.47 -77.00  60.00   33
  9  \w    -33.00  11.00   1.00    1.50    --   36.47 -77.00  60.00   44
 10  \w     -3.00  63.00   1.00    1.50    --   36.47 -99.00 -90.00   66
 11  \w     -2.00  32.00   1.00    1.50    --   36.47 -99.00  30.00   34
 12  \w     61.00  87.00   1.00    7.50    --  108.00 -30.00 -90.00   26
 13  \w     41.00  99.00   1.00    7.50    --  108.00 -45.00 -30.00   58
 14  \w     39.00  81.00   1.00    7.50    --  108.00 -30.00  90.00   42
 15  \w     65.00  91.00   1.00    7.50    --  108.00 -30.00 -30.00   26
 16  \w     67.00 115.00   1.00    7.50    --  108.00-111.00 -90.00   48
 17  \w     40.00 106.00   1.00    7.50    --  108.00 -94.00 150.00   66
 18  \w     68.00 107.00   1.00    7.50    --  108.00 -94.00   0.00   39
 19  \w     39.00  91.00   1.00    7.50    --  108.00 -30.00-120.00   52
 20  \w     54.00  91.00   1.00    7.50    --  108.00 -30.00 120.00   37
 21  \w     45.00  88.00   1.00    7.50    --  108.00 -45.00-180.00   43
 22  \w     55.00 145.00   1.00    7.50    --  108.00   0.00  90.00   90
;
_diffrn_measurement_device 'four-circle diffractometer'
_diffrn_measurement_device_type 'Xcalibur, Eos, Gemini'
_diffrn_measurement_method '\w scans'
_diffrn_orient_matrix_type 'CrysAlisPro convention (1999,Acta A55,543-557)'
_diffrn_orient_matrix_UB_11 0.0375184000
_diffrn_orient_matrix_UB_12 0.1183587000
_diffrn_orient_matrix_UB_13 0.0280388000
_diffrn_orient_matrix_UB_21 0.0368623000
_diffrn_orient_matrix_UB_22 -0.0325846000
_diffrn_orient_matrix_UB_23 0.1209634000
_diffrn_orient_matrix_UB_31 0.1528015000
_diffrn_orient_matrix_UB_32 -0.0212535000
_diffrn_orient_matrix_UB_33 -0.0302050000
_diffrn_radiation_monochromator graphite
_diffrn_radiation_probe x-ray
_diffrn_radiation_type CuK\a
_diffrn_radiation_wavelength 1.54184
_diffrn_reflns_av_R_equivalents 0.0228
_diffrn_reflns_av_unetI/netI 0.0270
_diffrn_reflns_Laue_measured_fraction_full 1.000
_diffrn_reflns_Laue_measured_fraction_max 1.000
_diffrn_reflns_limit_h_max 11
_diffrn_reflns_limit_h_min -6
_diffrn_reflns_limit_k_max 14
_diffrn_reflns_limit_k_min -14
_diffrn_reflns_limit_l_max 12
_diffrn_reflns_limit_l_min -14
_diffrn_reflns_number 5395
_diffrn_reflns_point_group_measured_fraction_full 1.000
_diffrn_reflns_point_group_measured_fraction_max 1.000
_diffrn_reflns_theta_full 66.968
_diffrn_reflns_theta_max 66.968
_diffrn_reflns_theta_min 5.125
_diffrn_source 'fine-focus sealed X-ray tube'
_diffrn_source_type 'Enhance (Cu) X-ray Source'
_exptl_absorpt_coefficient_mu 0.675
_exptl_absorpt_correction_T_max 1.00000
_exptl_absorpt_correction_T_min 0.89310
_exptl_absorpt_correction_type multi-scan
_exptl_absorpt_process_details
;
CrysAlisPro 1.171.39.7b (Rigaku Oxford Diffraction, 2015)
Empirical absorption correction using spherical harmonics,
 implemented in SCALE3 ABSPACK scaling algorithm.
;
_exptl_crystal_colour colourless
_exptl_crystal_colour_primary colourless
_exptl_crystal_density_diffrn 1.261
_exptl_crystal_description prism
_exptl_crystal_F_000 576
_exptl_crystal_recrystallization_method 'Re-crystallisation from solvent'
_exptl_crystal_size_max 0.19
_exptl_crystal_size_mid 0.16
_exptl_crystal_size_min 0.14
_refine_diff_density_max 0.160
_refine_diff_density_min -0.154
_refine_diff_density_rms 0.030
_refine_ls_extinction_method none
_refine_ls_goodness_of_fit_ref 1.040
_refine_ls_hydrogen_treatment constr
_refine_ls_matrix_type full
_refine_ls_number_parameters 199
_refine_ls_number_reflns 2542
_refine_ls_number_restraints 9
_refine_ls_restrained_S_all 1.043
_refine_ls_R_factor_all 0.0642
_refine_ls_R_factor_gt 0.0480
_refine_ls_shift/su_max 0.000
_refine_ls_shift/su_mean 0.000
_refine_ls_structure_factor_coef Fsqd
_refine_ls_weighting_details 'w=1/[\s^2^(Fo^2^)+(0.0686P)^2^+0.1687P] where P=(Fo^2^+2Fc^2^)/3'
_refine_ls_weighting_scheme calc
_refine_ls_wR_factor_gt 0.1289
_refine_ls_wR_factor_ref 0.1442
_reflns_Friedel_coverage 0.000
_reflns_number_gt 1892
_reflns_number_total 2542
_reflns_threshold_expression 'I > 2\s(I)'
_cod_data_source_file c7qo01003f2.cif
_cod_data_source_block 20170446
_cod_original_cell_volume 1423.66(10)
_cod_database_code 1553947
_shelx_shelxl_version_number 2014/7
_chemical_oxdiff_formula C38H70N2O2
_shelx_space_group_comment
;
The symmetry employed for this shelxl refinement is uniquely defined
by the following loop, which should always be used as a source of
symmetry information in preference to the above space-group names.
They are only intended as comments.
;
_reflns_odcompleteness_completeness 99.96
_reflns_odcompleteness_iscentric 1
_reflns_odcompleteness_theta 66.97
_olex2_refinement_description
;
1. Fixed Uiso
 At 1.2 times of:
  All C(H) groups, All C(H,H) groups
 At 1.5 times of:
  All C(H,H,H) groups
2. Restrained distances
 C12-C11 = C12A-C11A = C13-C12 = C10-C11A = C11-C10
 1.55 with sigma of 0.02
 C10-O1 = C10-O1A = O1-C13 = O1A-C13A
 1.43 with sigma of 0.02
3. Uiso/Uaniso restraints and constraints
Uanis(C12) = Uanis(C12A)
Uanis(C11) = Uanis(C11A)
Uanis(C13) = Uanis(C13A)
Uanis(O1) = Uanis(O1A)
Uanis(O2) = Uanis(O2A)
4. Others
 Sof(H10A)=Sof(C11A)=Sof(H11C)=Sof(H11D)=Sof(C12A)=Sof(H12C)=Sof(H12D)=
 Sof(C13A)=Sof(H13C)=Sof(H13D)=Sof(O1A)=1-FVAR(1)
 Sof(H10)=Sof(C11)=Sof(H11A)=Sof(H11B)=Sof(C12)=Sof(H12A)=Sof(H12B)=Sof(C13)=
 Sof(H13A)=Sof(H13B)=Sof(O1)=FVAR(1)
 Sof(O2A)=1-FVAR(2)
 Sof(O2)=FVAR(2)
5.a Ternary CH refined with riding coordinates:
 C10(H10), C10(H10A)
5.b Secondary CH2 refined with riding coordinates:
 C11(H11A,H11B), C11A(H11C,H11D), C12(H12A,H12B), C12A(H12C,H12D), C13(H13A,
 H13B), C13A(H13C,H13D), C15(H15A,H15B)
5.c Aromatic/amide H refined with riding coordinates:
 C1(H1), C2(H2), C3(H3), C7(H7), C8(H8), C9(H9)
5.d Idealised Me refined as rotating group:
 C16(H16A,H16B,H16C)
;
_olex2_submission_special_instructions 'No special instructions were received'
_oxdiff_exptl_absorpt_empirical_details
;
Empirical correction (ABSPACK) includes:
- Absorption correction using spherical harmonics
- Frame scaling
;
_oxdiff_exptl_absorpt_empirical_full_max 1.261
_oxdiff_exptl_absorpt_empirical_full_min 0.852

loop_
_space_group_symop_operation_xyz
'x, y, z'
'-x+1/2, y+1/2, -z+1/2'
'-x, -y, -z'
'x-1/2, -y-1/2, z-1/2'

loop_
_atom_site_label
_atom_site_type_symbol
_atom_site_fract_x
_atom_site_fract_y
_atom_site_fract_z
_atom_site_U_iso_or_equiv
_atom_site_adp_type
_atom_site_occupancy
_atom_site_site_symmetry_order
_atom_site_calc_flag
_atom_site_refinement_flags_posn
_atom_site_refinement_flags_occupancy
_atom_site_disorder_assembly
_atom_site_disorder_group
C1 C 0.9006(3) 0.3790(2) 0.34447(19) 0.0848(7) Uani 1 1 d . . . .
H1 H 0.8558 0.4004 0.2780 0.102 Uiso 1 1 calc R . . .
C2 C 1.0442(3) 0.4014(2) 0.3593(2) 0.0886(7) Uani 1 1 d . . . .
H2 H 1.0922 0.4358 0.3039 0.106 Uiso 1 1 calc R . . .
C3 C 1.1111(2) 0.37227(19) 0.4553(2) 0.0755(6) Uani 1 1 d . . . .
H3 H 1.2065 0.3856 0.4667 0.091 Uiso 1 1 calc R . . .
C4 C 1.03570(18) 0.32133(15) 0.53852(17) 0.0583(5) Uani 1 1 d . . . .
C5 C 0.89202(17) 0.30025(14) 0.51521(14) 0.0523(4) Uani 1 1 d . . . .
C6 C 0.81483(17) 0.24573(15) 0.59585(15) 0.0530(4) Uani 1 1 d . . . .
C7 C 0.8783(2) 0.21906(16) 0.69560(16) 0.0637(5) Uani 1 1 d . . . .
H7 H 0.8266 0.1845 0.7487 0.076 Uiso 1 1 calc R . . .
C8 C 1.0204(2) 0.24286(18) 0.71963(18) 0.0707(6) Uani 1 1 d . . . .
H8 H 1.0614 0.2252 0.7886 0.085 Uiso 1 1 calc R . . .
C9 C 1.0973(2) 0.29136(18) 0.64263(19) 0.0687(5) Uani 1 1 d . . . .
H9 H 1.1918 0.3052 0.6583 0.082 Uiso 1 1 calc R . . .
C10 C 0.6425(2) 0.10682(19) 0.5272(2) 0.0766(6) Uani 1 1 d D . . .
H10 H 0.5445 0.1017 0.4999 0.092 Uiso 0.553(4) 1 calc R P A 1
H10A H 0.5404 0.1012 0.5171 0.092 Uiso 0.447(4) 1 calc R P A 2
C11 C 0.7405(11) 0.0752(10) 0.4351(10) 0.078(2) Uani 0.553(4) 1 d D P A 1
H11A H 0.6974 0.0905 0.3625 0.093 Uiso 0.553(4) 1 calc R P A 1
H11B H 0.8285 0.1142 0.4431 0.093 Uiso 0.553(4) 1 calc R P A 1
C11A C 0.7011(15) 0.0706(14) 0.4216(12) 0.078(2) Uani 0.447(4) 1 d D P A 2
H11C H 0.7318 0.1310 0.3776 0.093 Uiso 0.447(4) 1 calc R P A 2
H11D H 0.6348 0.0270 0.3778 0.093 Uiso 0.447(4) 1 calc R P A 2
C12 C 0.7635(5) -0.0446(4) 0.4504(4) 0.0829(10) Uani 0.553(4) 1 d D P A 1
H12A H 0.8530 -0.0685 0.4243 0.100 Uiso 0.553(4) 1 calc R P A 1
H12B H 0.6882 -0.0875 0.4164 0.100 Uiso 0.553(4) 1 calc R P A 1
C12A C 0.8230(7) 0.0041(5) 0.4677(5) 0.0829(10) Uani 0.447(4) 1 d D P A 2
H12C H 0.8984 0.0509 0.4953 0.100 Uiso 0.447(4) 1 calc R P A 2
H12D H 0.8585 -0.0425 0.4107 0.100 Uiso 0.447(4) 1 calc R P A 2
C13 C 0.761(3) -0.0427(16) 0.5764(14) 0.093(2) Uani 0.553(4) 1 d D P A 1
H13A H 0.7341 -0.1139 0.6020 0.111 Uiso 0.553(4) 1 calc R P A 1
H13B H 0.8544 -0.0278 0.6067 0.111 Uiso 0.553(4) 1 calc R P A 1
C13A C 0.767(3) -0.062(2) 0.5610(18) 0.093(2) Uani 0.447(4) 1 d D P A 2
H13C H 0.7114 -0.1236 0.5348 0.111 Uiso 0.447(4) 1 calc R P A 2
H13D H 0.8401 -0.0860 0.6141 0.111 Uiso 0.447(4) 1 calc R P A 2
C14 C 0.56541(19) 0.28748(19) 0.5790(2) 0.0730(6) Uani 1 1 d . . . .
C15 C 0.6003(2) 0.3969(2) 0.6269(2) 0.0812(7) Uani 1 1 d . . . .
H15A H 0.6721 0.3888 0.6858 0.097 Uiso 1 1 calc R . . .
H15B H 0.6382 0.4420 0.5697 0.097 Uiso 1 1 calc R . . .
C16 C 0.4766(3) 0.4520(3) 0.6721(3) 0.1092(11) Uani 1 1 d . . . .
H16A H 0.4063 0.4624 0.6137 0.164 Uiso 1 1 calc GR . . .
H16B H 0.5046 0.5209 0.7022 0.164 Uiso 1 1 calc GR . . .
H16C H 0.4392 0.4082 0.7294 0.164 Uiso 1 1 calc GR . . .
N1 N 0.82474(17) 0.33020(16) 0.41739(14) 0.0689(5) Uani 1 1 d . . . .
N2 N 0.67200(15) 0.21603(14) 0.57067(14) 0.0625(4) Uani 1 1 d . . . .
O1 O 0.668(3) 0.0342(16) 0.6184(12) 0.099(2) Uani 0.553(4) 1 d D P A 1
O1A O 0.685(4) 0.023(2) 0.6014(16) 0.099(2) Uani 0.447(4) 1 d D P A 2
O2 O 0.4555(17) 0.2766(16) 0.5252(16) 0.096(2) Uani 0.37(2) 1 d . P B 1
O2A O 0.4404(10) 0.2581(10) 0.5630(12) 0.096(2) Uani 0.63(2) 1 d . P B 2

loop_
_atom_site_aniso_label
_atom_site_aniso_U_11
_atom_site_aniso_U_22
_atom_site_aniso_U_33
_atom_site_aniso_U_23
_atom_site_aniso_U_13
_atom_site_aniso_U_12
C1 0.0950(17) 0.0989(18) 0.0612(12) 0.0184(12) 0.0095(11) 0.0025(14)
C2 0.0911(17) 0.0928(17) 0.0849(16) 0.0138(13) 0.0381(13) -0.0080(13)
C3 0.0573(11) 0.0804(14) 0.0905(15) 0.0003(12) 0.0235(10) -0.0091(10)
C4 0.0449(9) 0.0583(10) 0.0725(11) -0.0049(9) 0.0112(8) -0.0032(8)
C5 0.0461(9) 0.0560(9) 0.0554(10) -0.0038(8) 0.0074(7) -0.0012(7)
C6 0.0463(8) 0.0561(9) 0.0572(10) -0.0068(8) 0.0086(7) -0.0043(7)
C7 0.0690(11) 0.0627(11) 0.0600(11) 0.0018(9) 0.0109(9) -0.0080(9)
C8 0.0728(12) 0.0707(12) 0.0672(12) 0.0047(10) -0.0119(10) -0.0021(10)
C9 0.0481(9) 0.0728(12) 0.0842(13) -0.0019(11) -0.0067(9) -0.0031(9)
C10 0.0641(12) 0.0742(14) 0.0923(15) -0.0249(12) 0.0121(10) -0.0149(10)
C11 0.105(6) 0.0726(18) 0.054(3) -0.0162(17) -0.003(4) -0.012(4)
C11A 0.105(6) 0.0726(18) 0.054(3) -0.0162(17) -0.003(4) -0.012(4)
C12 0.083(3) 0.076(3) 0.092(2) -0.022(2) 0.018(2) -0.0067(17)
C12A 0.083(3) 0.076(3) 0.092(2) -0.022(2) 0.018(2) -0.0067(17)
C13 0.130(3) 0.068(7) 0.078(5) -0.022(4) -0.011(3) 0.009(4)
C13A 0.130(3) 0.068(7) 0.078(5) -0.022(4) -0.011(3) 0.009(4)
C14 0.0452(10) 0.0857(15) 0.0888(14) -0.0294(12) 0.0102(9) -0.0083(9)
C15 0.0575(11) 0.0806(15) 0.1060(17) -0.0297(13) 0.0106(11) -0.0053(10)
C16 0.0678(14) 0.103(2) 0.157(3) -0.059(2) 0.0010(15) 0.0121(14)
N1 0.0615(9) 0.0851(12) 0.0601(9) 0.0077(9) 0.0024(7) -0.0025(8)
N2 0.0470(8) 0.0671(10) 0.0745(10) -0.0173(8) 0.0128(7) -0.0119(7)
O1 0.168(7) 0.069(4) 0.067(4) -0.018(4) 0.065(4) -0.024(2)
O1A 0.168(7) 0.069(4) 0.067(4) -0.018(4) 0.065(4) -0.024(2)
O2 0.042(2) 0.108(4) 0.138(7) -0.048(4) 0.015(3) -0.0129(19)
O2A 0.042(2) 0.108(4) 0.138(7) -0.048(4) 0.015(3) -0.0129(19)

loop_
_atom_type_symbol
_atom_type_description
_atom_type_scat_dispersion_real
_atom_type_scat_dispersion_imag
_atom_type_scat_source
C C 0.0181 0.0091 'International Tables Vol C Tables 4.2.6.8 and 6.1.1.4'
H H 0.0000 0.0000 'International Tables Vol C Tables 4.2.6.8 and 6.1.1.4'
N N 0.0311 0.0180 'International Tables Vol C Tables 4.2.6.8 and 6.1.1.4'
O O 0.0492 0.0322 'International Tables Vol C Tables 4.2.6.8 and 6.1.1.4'

loop_
_geom_angle_atom_site_label_1
_geom_angle_atom_site_label_2
_geom_angle_atom_site_label_3
_geom_angle
C2 C1 H1 117.6
N1 C1 H1 117.6
N1 C1 C2 124.9(2)
C1 C2 H2 120.6
C3 C2 C1 118.7(2)
C3 C2 H2 120.6
C2 C3 H3 120.2
C2 C3 C4 119.6(2)
C4 C3 H3 120.2
C3 C4 C5 117.62(19)
C3 C4 C9 123.01(18)
C9 C4 C5 119.38(17)
C4 C5 C6 118.80(17)
N1 C5 C4 122.39(17)
N1 C5 C6 118.81(16)
C5 C6 N2 119.75(16)
C7 C6 C5 119.78(16)
C7 C6 N2 120.44(17)
C6 C7 H7 119.4
C6 C7 C8 121.20(18)
C8 C7 H7 119.4
C7 C8 H8 120.0
C9 C8 C7 120.06(19)
C9 C8 H8 120.0
C4 C9 H9 119.6
C8 C9 C4 120.71(18)
C8 C9 H9 119.6
C11 C10 H10 110.1
C11A C10 H10A 106.5
N2 C10 H10 110.1
N2 C10 H10A 106.5
N2 C10 C11 112.2(5)
N2 C10 C11A 120.6(7)
O1 C10 H10 110.1
O1 C10 C11 108.0(8)
O1 C10 N2 106.1(11)
O1A C10 H10A 106.5
O1A C10 C11A 102.2(10)
O1A C10 N2 113.7(14)
C10 C11 H11A 110.8
C10 C11 H11B 110.8
H11A C11 H11B 108.9
C12 C11 C10 104.6(8)
C12 C11 H11A 110.8
C12 C11 H11B 110.8
C10 C11A H11C 111.9
C10 C11A H11D 111.9
C10 C11A C12A 99.4(9)
H11C C11A H11D 109.6
C12A C11A H11C 111.9
C12A C11A H11D 111.9
C11 C12 H12A 112.6
C11 C12 H12B 112.6
C11 C12 C13 95.6(9)
H12A C12 H12B 110.1
C13 C12 H12A 112.6
C13 C12 H12B 112.6
C11A C12A H12C 110.5
C11A C12A H12D 110.5
C11A C12A C13A 106.1(13)
H12C C12A H12D 108.7
C13A C12A H12C 110.5
C13A C12A H12D 110.5
C12 C13 H13A 108.7
C12 C13 H13B 108.7
H13A C13 H13B 107.6
O1 C13 C12 114.2(14)
O1 C13 H13A 108.7
O1 C13 H13B 108.7
C12A C13A H13C 112.9
C12A C13A H13D 112.9
H13C C13A H13D 110.3
O1A C13A C12A 94.1(19)
O1A C13A H13C 112.9
O1A C13A H13D 112.9
N2 C14 C15 117.46(17)
O2 C14 C15 118.4(10)
O2 C14 N2 121.4(9)
O2A C14 C15 120.9(5)
O2A C14 N2 120.8(5)
C14 C15 H15A 109.0
C14 C15 H15B 109.0
H15A C15 H15B 107.8
C16 C15 C14 112.8(2)
C16 C15 H15A 109.0
C16 C15 H15B 109.0
C15 C16 H16A 109.5
C15 C16 H16B 109.5
C15 C16 H16C 109.5
H16A C16 H16B 109.5
H16A C16 H16C 109.5
H16B C16 H16C 109.5
C1 N1 C5 116.80(18)
C6 N2 C10 118.46(16)
C14 N2 C6 121.94(16)
C14 N2 C10 119.47(17)
C13 O1 C10 103.6(12)
C13A O1A C10 118.4(17)

loop_
_geom_bond_atom_site_label_1
_geom_bond_atom_site_label_2
_geom_bond_distance
C1 H1 0.9300
C1 C2 1.403(4)
C1 N1 1.312(3)
C2 H2 0.9300
C2 C3 1.347(4)
C3 H3 0.9300
C3 C4 1.410(3)
C4 C5 1.413(2)
C4 C9 1.413(3)
C5 C6 1.418(2)
C5 N1 1.369(2)
C6 C7 1.364(3)
C6 N2 1.432(2)
C7 H7 0.9300
C7 C8 1.406(3)
C8 H8 0.9300
C8 C9 1.351(3)
C9 H9 0.9300
C10 H10 0.9800
C10 H10A 0.9800
C10 C11 1.536(12)
C10 C11A 1.484(14)
C10 N2 1.471(3)
C10 O1 1.432(12)
C10 O1A 1.420(16)
C11 H11A 0.9700
C11 H11B 0.9700
C11 C12 1.508(13)
C11A H11C 0.9700
C11A H11D 0.9700
C11A C12A 1.511(15)
C12 H12A 0.9700
C12 H12B 0.9700
C12 C13 1.523(16)
C12A H12C 0.9700
C12A H12D 0.9700
C12A C13A 1.51(3)
C13 H13A 0.9700
C13 H13B 0.9700
C13 O1 1.409(12)
C13A H13C 0.9700
C13A H13D 0.9700
C13A O1A 1.411(15)
C14 C15 1.503(3)
C14 N2 1.355(3)
C14 O2 1.217(19)
C14 O2A 1.255(10)
C15 H15A 0.9700
C15 H15B 0.9700
C15 C16 1.488(3)
C16 H16A 0.9600
C16 H16B 0.9600
C16 H16C 0.9600

loop_
_geom_torsion_atom_site_label_1
_geom_torsion_atom_site_label_2
_geom_torsion_atom_site_label_3
_geom_torsion_atom_site_label_4
_geom_torsion
C1 C2 C3 C4 -0.7(4)
C2 C1 N1 C5 0.6(4)
C2 C3 C4 C5 1.8(3)
C2 C3 C4 C9 -178.0(2)
C3 C4 C5 C6 177.82(18)
C3 C4 C5 N1 -1.9(3)
C3 C4 C9 C8 179.9(2)
C4 C5 C6 C7 2.9(3)
C4 C5 C6 N2 -175.15(16)
C4 C5 N1 C1 0.7(3)
C5 C4 C9 C8 0.1(3)
C5 C6 C7 C8 -1.2(3)
C5 C6 N2 C10 93.9(2)
C5 C6 N2 C14 -81.8(2)
C6 C5 N1 C1 -179.0(2)
C6 C7 C8 C9 -1.1(3)
C7 C6 N2 C10 -84.1(2)
C7 C6 N2 C14 100.2(3)
C7 C8 C9 C4 1.7(3)
C9 C4 C5 C6 -2.3(3)
C9 C4 C5 N1 177.92(19)
C10 C11 C12 C13 -34.8(11)
C10 C11A C12A C13A 44.1(14)
C11 C10 N2 C6 -45.8(5)
C11 C10 N2 C14 130.0(5)
C11 C10 O1 C13 -7(2)
C11 C12 C13 O1 34(2)
C11A C10 N2 C6 -60.2(7)
C11A C10 N2 C14 115.6(7)
C11A C10 O1A C13A 2(4)
C11A C12A C13A O1A -41(2)
C12 C13 O1 C10 -18(3)
C12A C13A O1A C10 24(4)
C15 C14 N2 C6 -6.1(3)
C15 C14 N2 C10 178.3(2)
N1 C1 C2 C3 -0.7(4)
N1 C5 C6 C7 -177.36(18)
N1 C5 C6 N2 4.6(3)
N2 C6 C7 C8 176.84(18)
N2 C10 C11 C12 145.5(5)
N2 C10 C11A C12A 100.3(9)
N2 C10 O1 C13 -127.6(18)
N2 C10 O1A C13A -130(3)
N2 C14 C15 C16 -158.0(3)
O1 C10 C11 C12 28.9(16)
O1 C10 N2 C6 71.9(11)
O1 C10 N2 C14 -112.3(11)
O1A C10 C11A C12A -27(2)
O1A C10 N2 C6 61.7(15)
O1A C10 N2 C14 -122.5(15)
O2 C14 C15 C16 40.3(10)
O2 C14 N2 C6 155.1(10)
O2 C14 N2 C10 -20.6(11)
O2A C14 C15 C16 11.6(10)
O2A C14 N2 C6 -175.7(9)
O2A C14 N2 C10 8.7(9)
